data_2214017
loop_
_publ_author_name
'Wen-Jie Feng'
'Hai-Bin Wang'
'Xin-J\"u Ma'
'Hai-Yan Li'
'Zhi-Min Jin '

_publ_section_title
;
 Bis(2-amino-6-methylpyridinium)
 di-\m-chlorido-\m-oxido-bis[dichloridoantimonate(III)]
;
_journal_coeditor_code AT2304
_journal_issue 7
_journal_name_full 'Acta Crystallographica Section E'
_journal_page_first m1786
_journal_page_last m1787
_journal_paper_doi 10.1107/S160053680702586X
_journal_volume 63
_journal_year 2007
_chemical_formula_iupac '(C6 H9 N2)2 [Sb2 Cl6 O]'
_chemical_formula_moiety '2C6 H9 N2 + , Cl6 O Sb2 2-'
_chemical_formula_sum 'C12 H18 Cl6 N4 O Sb2'
_chemical_formula_weight 690.52
_chemical_name_systematic
;
Bis(2-amino-6-methylpyridinium)
di-\m-chlorido-\m-oxido-bis[dichloridoantimonate(III)]
;
_space_group_IT_number 14
_symmetry_cell_setting monoclinic
_symmetry_space_group_name_Hall '-P 2yn'
_symmetry_space_group_name_H-M 'P 1 21/n 1'
_atom_sites_solution_hydrogens geom
_atom_sites_solution_primary direct
_atom_sites_solution_secondary difmap
_audit_creation_method SHELXL97
_cell_angle_alpha 90.00
_cell_angle_beta 101.597(6)
_cell_angle_gamma 90.00
_cell_formula_units_Z 4
_cell_length_a 10.0746(10)
_cell_length_b 15.1972(16)
_cell_length_c 15.4631(14)
_cell_measurement_reflns_used 5386
_cell_measurement_temperature 298(2)
_cell_measurement_theta_max 24.86
_cell_measurement_theta_min 2.24
_cell_volume 2319.2(4)
_computing_cell_refinement 'SAINT (Bruker, 2000)'
_computing_data_collection 'SMART (Bruker, 2000)'
_computing_data_reduction SAINT
_computing_molecular_graphics SHELXTL
_computing_publication_material SHELXTL
_computing_structure_refinement 'SHELXL97 (Sheldrick, 1997)'
_computing_structure_solution 'SHELXTL (Bruker, 2000)'
_diffrn_ambient_temperature 298(2)
_diffrn_measured_fraction_theta_full 0.996
_diffrn_measured_fraction_theta_max 0.996
_diffrn_measurement_device_type 'Bruker APEX area-detector'
_diffrn_measurement_method '\f and \w'
_diffrn_radiation_monochromator graphite
_diffrn_radiation_source 'fine-focus sealed tube'
_diffrn_radiation_type MoK\a
_diffrn_radiation_wavelength 0.71073
_diffrn_reflns_av_R_equivalents 0.0263
_diffrn_reflns_av_sigmaI/netI 0.0308
_diffrn_reflns_limit_h_max 8
_diffrn_reflns_limit_h_min -12
_diffrn_reflns_limit_k_max 18
_diffrn_reflns_limit_k_min -18
_diffrn_reflns_limit_l_max 18
_diffrn_reflns_limit_l_min -17
_diffrn_reflns_number 12055
_diffrn_reflns_theta_full 25.18
_diffrn_reflns_theta_max 25.18
_diffrn_reflns_theta_min 1.90
_diffrn_standards_number 0
_exptl_absorpt_coefficient_mu 3.031
_exptl_absorpt_correction_T_max 0.419
_exptl_absorpt_correction_T_min 0.419
_exptl_absorpt_correction_type multi-scan
_exptl_absorpt_process_details '(SADABS; Bruker, 2000)'
_exptl_crystal_colour colourless
_exptl_crystal_density_diffrn 1.978
_exptl_crystal_density_method 'not measured'
_exptl_crystal_description block
_exptl_crystal_F_000 1320.0
_exptl_crystal_size_max 0.30
_exptl_crystal_size_mid 0.30
_exptl_crystal_size_min 0.30
_refine_diff_density_max 0.862
_refine_diff_density_min -0.499
_refine_ls_extinction_method none
_refine_ls_goodness_of_fit_ref 1.243
_refine_ls_hydrogen_treatment mixed
_refine_ls_matrix_type full
_refine_ls_number_parameters 250
_refine_ls_number_reflns 4137
_refine_ls_number_restraints 8
_refine_ls_restrained_S_all 1.242
_refine_ls_R_factor_all 0.0520
_refine_ls_R_factor_gt 0.0475
_refine_ls_shift/su_max 0.000
_refine_ls_shift/su_mean 0.000
_refine_ls_structure_factor_coef Fsqd
_refine_ls_weighting_details 'calc w = 1/[\s^2^(Fo^2^)+(0.03P)^2^+5.7532P] where P=(Fo^2^+2Fc^2^)/3'
_refine_ls_weighting_scheme calc
_refine_ls_wR_factor_gt 0.0929
_refine_ls_wR_factor_ref 0.0948
_reflns_number_gt 3876
_reflns_number_total 4154
_reflns_threshold_expression I>2\s(I)
_cod_data_source_file at2304.cif
_cod_data_source_block I
_cod_original_sg_symbol_H-M 'P 21/n'
_cod_database_code 2214017
_cod_database_fobs_code 2214017

loop_
_symmetry_equiv_pos_as_xyz
'x, y, z'
'-x+1/2, y+1/2, -z+1/2'
'-x, -y, -z'
'x-1/2, -y-1/2, z-1/2'

loop_
_atom_site_type_symbol
_atom_site_label
_atom_site_fract_x
_atom_site_fract_y
_atom_site_fract_z
_atom_site_U_iso_or_equiv
_atom_site_adp_type
_atom_site_calc_flag
_atom_site_refinement_flags
_atom_site_occupancy
Sb Sb1 0.31762(4) 0.91360(3) 0.22353(3) 0.03853(13) Uani d . 1
Sb Sb2 0.11872(4) 1.06417(3) 0.10221(3) 0.03951(13) Uani d . 1
Cl Cl5 0.1190(2) 1.20568(13) 0.17485(18) 0.0883(7) Uani d . 1
Cl Cl4 0.2383(2) 1.12353(18) -0.00553(15) 0.0899(8) Uani d . 1
Cl Cl6 0.0414(2) 0.96108(14) 0.24743(13) 0.0676(5) Uani d . 1
Cl Cl2 0.52714(18) 0.90105(13) 0.17034(12) 0.0612(5) Uani d . 1
Cl Cl3 0.17591(17) 0.88522(11) 0.04966(10) 0.0502(4) Uani d . 1
Cl Cl1 0.44172(18) 0.96909(13) 0.36800(11) 0.0607(5) Uani d . 1
O O1 0.2946(4) 1.0349(2) 0.1794(3) 0.0369(9) Uani d . 1
N N1 0.5322(5) 1.1474(3) 0.1987(4) 0.0428(12) Uani d D 1
N N3 -0.0424(6) 1.0719(4) 0.3982(4) 0.0530(14) Uani d D 1
N N2 0.5688(7) 1.0906(5) 0.0664(4) 0.0653(18) Uani d D 1
C C1 0.6139(6) 1.1355(4) 0.1402(4) 0.0440(15) Uani d . 1
C C5 0.5662(7) 1.1973(4) 0.2724(4) 0.0476(16) Uani d . 1
N N4 -0.2302(7) 0.9894(6) 0.3401(5) 0.079(2) Uani d D 1
C C7 -0.1687(7) 1.0454(5) 0.4007(5) 0.0534(17) Uani d . 1
C C11 0.0303(8) 1.1289(5) 0.4562(5) 0.063(2) Uani d . 1
C C6 0.4618(8) 1.2076(5) 0.3281(5) 0.065(2) Uani d . 1
H H6A 0.3829 1.1737 0.3032 0.098 Uiso calc R 1
H H6B 0.4374 1.2685 0.3301 0.098 Uiso calc R 1
H H6C 0.4981 1.1871 0.3868 0.098 Uiso calc R 1
C C2 0.7428(7) 1.1720(5) 0.1600(5) 0.0546(17) Uani d . 1
H H2 0.8037 1.1630 0.1230 0.065 Uiso calc R 1
C C8 -0.2278(8) 1.0787(5) 0.4684(5) 0.062(2) Uani d . 1
H H8 -0.3149 1.0619 0.4729 0.075 Uiso calc R 1
C C3 0.7781(8) 1.2206(5) 0.2336(5) 0.067(2) Uani d . 1
H H3 0.8647 1.2446 0.2473 0.081 Uiso calc R 1
C C4 0.6893(8) 1.2359(5) 0.2898(5) 0.067(2) Uani d . 1
H H4 0.7142 1.2723 0.3388 0.080 Uiso calc R 1
C C9 -0.1572(9) 1.1350(6) 0.5269(5) 0.072(2) Uani d . 1
H H9 -0.1967 1.1576 0.5716 0.086 Uiso calc R 1
C C10 -0.0270(10) 1.1603(5) 0.5221(6) 0.079(3) Uani d . 1
H H10 0.0211 1.1985 0.5640 0.094 Uiso calc R 1
C C12 0.1683(9) 1.1504(6) 0.4414(7) 0.090(3) Uani d . 1
H H12A 0.1840 1.1196 0.3902 0.135 Uiso calc R 1
H H12B 0.2347 1.1329 0.4920 0.135 Uiso calc R 1
H H12C 0.1750 1.2126 0.4323 0.135 Uiso calc R 1
H H1N 0.458(3) 1.121(3) 0.191(3) 0.024(14) Uiso d D 1
H H4A -0.195(6) 0.970(5) 0.299(4) 0.08(3) Uiso d D 1
H H3N -0.008(6) 1.046(4) 0.359(3) 0.046(19) Uiso d D 1
H H2A 0.487(3) 1.076(4) 0.052(4) 0.06(2) Uiso d D 1
H H2B 0.616(5) 1.085(5) 0.028(3) 0.07(3) Uiso d D 1
H H4B -0.312(3) 0.975(5) 0.337(4) 0.08(3) Uiso d D 1

loop_
_atom_site_aniso_label
_atom_site_aniso_U_11
_atom_site_aniso_U_22
_atom_site_aniso_U_33
_atom_site_aniso_U_12
_atom_site_aniso_U_13
_atom_site_aniso_U_23
Sb1 0.0418(2) 0.0367(2) 0.0381(2) 0.00126(17) 0.01051(18) 0.00583(17)
Sb2 0.0305(2) 0.0408(2) 0.0460(3) 0.00311(17) 0.00485(17) -0.00017(18)
Cl5 0.0748(14) 0.0531(11) 0.128(2) 0.0129(10) -0.0002(13) -0.0301(12)
Cl4 0.0681(13) 0.1222(19) 0.0832(15) 0.0132(13) 0.0242(11) 0.0587(14)
Cl6 0.0643(12) 0.0844(13) 0.0647(12) -0.0134(10) 0.0381(10) -0.0141(10)
Cl2 0.0497(10) 0.0758(12) 0.0620(11) 0.0222(9) 0.0209(8) 0.0095(9)
Cl3 0.0538(10) 0.0551(9) 0.0421(9) -0.0001(8) 0.0110(7) -0.0087(7)
Cl1 0.0562(11) 0.0833(13) 0.0413(9) -0.0084(9) 0.0067(8) -0.0003(9)
O1 0.031(2) 0.033(2) 0.044(2) -0.0005(17) 0.0028(17) 0.0111(18)
N1 0.036(3) 0.042(3) 0.051(3) -0.005(2) 0.012(3) -0.003(3)
N3 0.052(4) 0.058(4) 0.052(4) 0.000(3) 0.019(3) -0.010(3)
N2 0.056(4) 0.085(5) 0.058(4) -0.020(4) 0.018(3) -0.024(4)
C1 0.046(4) 0.040(3) 0.047(4) -0.005(3) 0.012(3) -0.006(3)
C5 0.052(4) 0.042(3) 0.050(4) 0.002(3) 0.014(3) -0.008(3)
N4 0.051(4) 0.118(6) 0.071(5) -0.021(4) 0.019(4) -0.035(5)
C7 0.045(4) 0.067(5) 0.050(4) 0.003(3) 0.015(3) 0.002(4)
C11 0.076(5) 0.047(4) 0.068(5) -0.008(4) 0.020(4) 0.003(4)
C6 0.069(5) 0.070(5) 0.063(5) 0.008(4) 0.029(4) -0.018(4)
C2 0.043(4) 0.069(5) 0.055(4) -0.010(3) 0.016(3) -0.013(4)
C8 0.061(5) 0.071(5) 0.060(5) 0.009(4) 0.022(4) 0.001(4)
C3 0.053(4) 0.084(6) 0.068(5) -0.027(4) 0.018(4) -0.018(4)
C4 0.070(5) 0.071(5) 0.059(5) -0.023(4) 0.013(4) -0.026(4)
C9 0.093(6) 0.076(6) 0.058(5) 0.013(5) 0.041(5) -0.002(4)
C10 0.107(7) 0.063(5) 0.071(6) -0.013(5) 0.031(5) -0.022(4)
C12 0.087(6) 0.077(6) 0.113(8) -0.032(5) 0.037(6) -0.016(5)

loop_
_atom_type_symbol
_atom_type_description
_atom_type_scat_dispersion_real
_atom_type_scat_dispersion_imag
_atom_type_scat_source
C C 0.0033 0.0016 'International Tables Vol C Tables 4.2.6.8 and 6.1.1.4'
H H 0.0000 0.0000 'International Tables Vol C Tables 4.2.6.8 and 6.1.1.4'
Cl Cl 0.1484 0.1585 'International Tables Vol C Tables 4.2.6.8 and 6.1.1.4'
N N 0.0061 0.0033 'International Tables Vol C Tables 4.2.6.8 and 6.1.1.4'
O O 0.0106 0.0060 'International Tables Vol C Tables 4.2.6.8 and 6.1.1.4'
Sb Sb -0.5866 1.5461 'International Tables Vol C Tables 4.2.6.8 and 6.1.1.4'

loop_
_geom_angle_atom_site_label_1
_geom_angle_atom_site_label_2
_geom_angle_atom_site_label_3
_geom_angle
_geom_angle_publ_flag
O1 Sb1 Cl2 90.35(12) yes
O1 Sb1 Cl1 89.82(12) yes
Cl2 Sb1 Cl1 90.96(7) yes
O1 Sb1 Cl3 79.04(12) yes
Cl2 Sb1 Cl3 88.44(6) yes
Cl1 Sb1 Cl3 168.84(6) yes
O1 Sb2 Cl4 89.39(12) yes
O1 Sb2 Cl5 90.13(12) yes
Cl4 Sb2 Cl5 91.95(10) yes
Sb1 O1 Sb2 116.72(18) yes
C1 N1 C5 123.6(5) no
C1 N1 H1N 119(4) ?
C5 N1 H1N 117(4) ?
C7 N3 C11 124.3(6) ?
C7 N3 H3N 114(4) ?
C11 N3 H3N 122(5) ?
C1 N2 H2A 121(4) ?
C1 N2 H2B 121(4) ?
H2A N2 H2B 117(3) ?
N2 C1 N1 119.6(6) no
N2 C1 C2 122.6(6) no
N1 C1 C2 117.8(6) no
C4 C5 N1 118.6(6) no
C4 C5 C6 124.3(6) no
N1 C5 C6 117.1(6) no
C7 N4 H4A 124(4) ?
C7 N4 H4B 121(4) ?
H4A N4 H4B 115(3) ?
N4 C7 N3 118.9(7) ?
N4 C7 C8 123.6(7) ?
N3 C7 C8 117.5(7) ?
N3 C11 C10 118.0(7) ?
N3 C11 C12 115.9(7) ?
C10 C11 C12 126.2(8) ?
C5 C6 H6A 109.5 ?
C5 C6 H6B 109.5 ?
H6A C6 H6B 109.5 ?
C5 C6 H6C 109.5 ?
H6A C6 H6C 109.5 ?
H6B C6 H6C 109.5 ?
C3 C2 C1 118.9(6) no
C3 C2 H2 120.5 ?
C1 C2 H2 120.5 ?
C9 C8 C7 119.2(8) ?
C9 C8 H8 120.4 ?
C7 C8 H8 120.4 ?
C2 C3 C4 122.0(7) no
C2 C3 H3 119.0 ?
C4 C3 H3 119.0 ?
C5 C4 C3 119.0(7) no
C5 C4 H4 120.5 ?
C3 C4 H4 120.5 ?
C8 C9 C10 121.4(7) ?
C8 C9 H9 119.3 ?
C10 C9 H9 119.3 ?
C11 C10 C9 119.6(8) ?
C11 C10 H10 120.2 ?
C9 C10 H10 120.2 ?
C11 C12 H12A 109.5 ?
C11 C12 H12B 109.5 ?
H12A C12 H12B 109.5 ?
C11 C12 H12C 109.5 ?
H12A C12 H12C 109.5 ?
H12B C12 H12C 109.5 ?

loop_
_geom_bond_atom_site_label_1
_geom_bond_atom_site_label_2
_geom_bond_distance
_geom_bond_publ_flag
Sb1 O1 1.964(4) yes
Sb1 Cl2 2.4221(18) yes
Sb1 Cl1 2.4783(18) yes
Sb1 Cl3 2.8123(16) yes
Sb2 O1 1.977(4) yes
Sb2 Cl4 2.418(2) yes
Sb2 Cl5 2.426(2) yes
Sb2 Sb1 3.355(2) yes
N1 C1 1.353(8) no
N1 C5 1.353(8) no
N1 H1N 0.836(19) ?
N3 C7 1.343(9) ?
N3 C11 1.351(9) ?
N3 H3N 0.85(2) ?
N2 C1 1.329(8) no
N2 H2A 0.835(19) ?
N2 H2B 0.837(19) ?
C1 C2 1.389(9) no
C5 C4 1.350(9) no
C5 C6 1.496(9) no
N4 C7 1.323(9) ?
N4 H4A 0.85(2) ?
N4 H4B 0.84(2) ?
C7 C8 1.399(10) ?
C11 C10 1.355(10) ?
C11 C12 1.490(11) ?
C6 H6A 0.9600 ?
C6 H6B 0.9600 ?
C6 H6C 0.9600 ?
C2 C3 1.343(9) no
C2 H2 0.9300 ?
C8 C9 1.340(11) ?
C8 H8 0.9300 ?
C3 C4 1.387(10) no
C3 H3 0.9300 ?
C4 H4 0.9300 ?
C9 C10 1.383(12) ?
C9 H9 0.9300 ?
C10 H10 0.9300 ?
C12 H12A 0.9600 ?
C12 H12B 0.9600 ?
C12 H12C 0.9600 ?

loop_
_geom_hbond_atom_site_label_D
_geom_hbond_atom_site_label_H
_geom_hbond_atom_site_label_A
_geom_hbond_site_symmetry_A
_geom_hbond_distance_DH
_geom_hbond_distance_HA
_geom_hbond_distance_DA
_geom_hbond_angle_DHA
_geom_hbond_publ_flag
N1 H1N O1 . 0.84(2) 2.08(3) 2.907(8) 169(3) yes
N2 H2A Cl4 . 0.84(2) 2.59(6) 3.329(8) 148(3) yes
N2 H2B Cl3 3_675 0.84(2) 2.67(6) 3.439(8) 157(3) yes
N3 H3N Cl6 . 0.85(2) 2.30(5) 3.127(8) 167(4) yes
N4 H4A Cl6 . 0.85(2) 2.66(3) 3.362(8) 141(5) yes
N4 H4B Cl1 1_455 0.84(2) 2.62(3) 3.432(8) 162(5) yes

loop_
_geom_torsion_atom_site_label_1
_geom_torsion_atom_site_label_2
_geom_torsion_atom_site_label_3
_geom_torsion_atom_site_label_4
_geom_torsion
Cl2 Sb1 O1 Sb2 127.71(19)
Cl1 Sb1 O1 Sb2 -141.33(19)
Cl3 Sb1 O1 Sb2 39.36(17)
Cl4 Sb2 O1 Sb1 -128.3(2)
Cl5 Sb2 O1 Sb1 139.7(2)
C5 N1 C1 N2 -175.3(7)
C5 N1 C1 C2 4.3(9)
C1 N1 C5 C4 -1.5(10)
C1 N1 C5 C6 177.0(6)
C11 N3 C7 N4 179.8(8)
C11 N3 C7 C8 -0.6(11)
C7 N3 C11 C10 1.2(11)
C7 N3 C11 C12 -179.5(7)
N2 C1 C2 C3 176.4(8)
N1 C1 C2 C3 -3.1(10)
N4 C7 C8 C9 179.8(8)
N3 C7 C8 C9 0.3(11)
C1 C2 C3 C4 -0.6(13)
N1 C5 C4 C3 -2.4(11)
C6 C5 C4 C3 179.3(7)
C2 C3 C4 C5 3.4(13)
C7 C8 C9 C10 -0.6(12)
N3 C11 C10 C9 -1.5(12)
C12 C11 C10 C9 179.3(8)
C8 C9 C10 C11 1.3(14)
